data_1569834
loop_
_publ_author_name
'Jimbo, Atsuhiro'
'Li, Chifeng'
'Yonesato, Kentaro'
'Ushiyama, Tomoki'
'Yamaguchi, Kazuya'
'Suzuki, Kosuke'

_publ_section_title
;
 Molecular hybrids of trivacant lacunary polyoxomolybdate and multidentate
 organic ligands.
;
_journal_issue 37
_journal_name_full 'Chemical science'
_journal_page_first 10280
_journal_page_last 10284
_journal_paper_doi 10.1039/d3sc03713d
_journal_volume 14
_journal_year 2023
_chemical_formula_sum 'C52 H114 Mo9 N3 O34 P'
_chemical_formula_weight 2219.89
_space_group_crystal_system monoclinic
_space_group_IT_number 14
_space_group_name_Hall '-P 2ybc'
_space_group_name_H-M_alt 'P 1 21/c 1'
_atom_sites_solution_hydrogens geom
_audit_creation_method SHELXL-2018/3
_audit_update_record
;
2023-07-18 deposited with the CCDC.	2023-08-24 downloaded from the CCDC.
;
_cell_angle_alpha 90.0
_cell_angle_beta 115.367(3)
_cell_angle_gamma 90.0
_cell_formula_units_Z 4
_cell_length_a 26.5817(7)
_cell_length_b 14.4781(2)
_cell_length_c 24.2574(8)
_cell_measurement_reflns_used 25999
_cell_measurement_temperature 293(2)
_cell_measurement_theta_max 30.3860
_cell_measurement_theta_min 2.0500
_cell_volume 8435.4(4)
_computing_cell_refinement 'CrysAlisPro 1.171.41.93a (Rigaku OD, 2020)'
_computing_data_collection 'CrysAlisPro 1.171.41.93a (Rigaku OD, 2020)'
_computing_data_reduction 'CrysAlisPro 1.171.41.93a (Rigaku OD, 2020)'
_computing_structure_refinement 'SHELXL-2018/3 (Sheldrick, 2018)'
_computing_structure_solution 'SHELXT-2018/2 (Sheldrick, 2018)'
_diffrn_ambient_temperature 293(2)
_diffrn_detector_area_resol_mean 10.0000
_diffrn_measured_fraction_theta_full 0.999
_diffrn_measured_fraction_theta_max 0.999
_diffrn_measurement_device_type 'XtaLAB Synergy R, HyPix'
_diffrn_measurement_method '\w scans'
_diffrn_radiation_type MoK\a
_diffrn_radiation_wavelength 0.71073
_diffrn_reflns_av_R_equivalents 0.0553
_diffrn_reflns_av_unetI/netI 0.0452
_diffrn_reflns_Laue_measured_fraction_full 0.999
_diffrn_reflns_Laue_measured_fraction_max 0.999
_diffrn_reflns_limit_h_max 33
_diffrn_reflns_limit_h_min -33
_diffrn_reflns_limit_k_max 18
_diffrn_reflns_limit_k_min -17
_diffrn_reflns_limit_l_max 29
_diffrn_reflns_limit_l_min -30
_diffrn_reflns_number 82798
_diffrn_reflns_point_group_measured_fraction_full 0.999
_diffrn_reflns_point_group_measured_fraction_max 0.999
_diffrn_reflns_theta_full 25.242
_diffrn_reflns_theta_max 26.372
_diffrn_reflns_theta_min 1.905
_diffrn_source 'micro-focus sealed X-ray tube'
_exptl_absorpt_coefficient_mu 1.387
_exptl_absorpt_correction_T_max 1.00000
_exptl_absorpt_correction_T_min 0.78630
_exptl_absorpt_correction_type multi-scan
_exptl_absorpt_process_details
;
CrysAlisPro 1.171.41.93a (Rigaku Oxford Diffraction, 2020)
Empirical absorption correction using spherical harmonics,
implemented in SCALE3 ABSPACK scaling algorithm.
;
_exptl_crystal_colour yellow
_exptl_crystal_density_diffrn 1.748
_exptl_crystal_density_method 'Not measured'
_exptl_crystal_description block
_exptl_crystal_F_000 4448
_exptl_crystal_size_max 0.040
_exptl_crystal_size_mid 0.040
_exptl_crystal_size_min 0.040
_refine_diff_density_max 6.538
_refine_diff_density_min -2.052
_refine_diff_density_rms 0.247
_refine_ls_extinction_method none
_refine_ls_goodness_of_fit_ref 1.056
_refine_ls_hydrogen_treatment constr
_refine_ls_matrix_type full
_refine_ls_number_parameters 892
_refine_ls_number_reflns 17230
_refine_ls_number_restraints 56
_refine_ls_restrained_S_all 1.058
_refine_ls_R_factor_all 0.0963
_refine_ls_R_factor_gt 0.0798
_refine_ls_shift/su_max 0.001
_refine_ls_shift/su_mean 0.000
_refine_ls_structure_factor_coef Fsqd
_refine_ls_weighting_details 'w=1/[\s^2^(Fo^2^)+(0.0959P)^2^+166.4525P] where P=(Fo^2^+2Fc^2^)/3'
_refine_ls_weighting_scheme calc
_refine_ls_wR_factor_gt 0.2020
_refine_ls_wR_factor_ref 0.2115
_reflns_Friedel_coverage 0.000
_reflns_number_gt 13992
_reflns_number_total 17230
_reflns_threshold_expression 'I > 2\s(I)'
_cod_data_source_file d3sc03713d2.cif
_cod_data_source_block shelx
_cod_depositor_comments 'Adding full bibliography for 1569834--1569837.cif.'
_cod_original_sg_symbol_H-M 'P 21/c'
_cod_database_code 1569834
_shelx_shelxl_version_number 2018/3
_shelx_space_group_comment
;
The symmetry employed for this shelxl refinement is uniquely defined
by the following loop, which should always be used as a source of
symmetry information in preference to the above space-group names.
They are only intended as comments.
;

loop_
_space_group_symop_operation_xyz
'x, y, z'
'-x, y+1/2, -z+1/2'
'-x, -y, -z'
'x, -y-1/2, z-1/2'

loop_
_atom_site_label
_atom_site_type_symbol
_atom_site_fract_x
_atom_site_fract_y
_atom_site_fract_z
_atom_site_U_iso_or_equiv
_atom_site_adp_type
_atom_site_occupancy
_atom_site_site_symmetry_order
_atom_site_calc_flag
_atom_site_refinement_flags_posn
_atom_site_refinement_flags_adp
_atom_site_refinement_flags_occupancy
_atom_site_disorder_assembly
_atom_site_disorder_group
Mo1 Mo 0.62683(3) 0.58990(5) 0.75885(4) 0.01883(17) Uani 1 1 d . . . . .
Mo2 Mo 0.70434(3) 0.40229(5) 0.79727(4) 0.01744(17) Uani 1 1 d . . . . .
Mo3 Mo 0.83637(3) 0.40067(5) 0.79176(4) 0.01852(18) Uani 1 1 d . . . . .
Mo4 Mo 0.88288(3) 0.58618(5) 0.74865(4) 0.02162(19) Uani 1 1 d . . . . .
Mo5 Mo 0.78593(3) 0.78380(5) 0.68190(4) 0.0257(2) Uani 1 1 d . . . . .
Mo6 Mo 0.66567(3) 0.78963(5) 0.68952(4) 0.02211(19) Uani 1 1 d . . . . .
Mo7 Mo 0.73862(3) 0.73351(5) 0.86381(4) 0.02158(18) Uani 1 1 d . . . . .
Mo8 Mo 0.82060(3) 0.54129(5) 0.91256(4) 0.02229(19) Uani 1 1 d . . . . .
Mo9 Mo 0.86269(3) 0.73149(5) 0.85806(4) 0.0258(2) Uani 1 1 d . . . . .
O1 O 0.6349(3) 0.7698(5) 0.6125(3) 0.0314(16) Uani 1 1 d . . . . .
O2 O 0.7497(3) 0.7568(5) 0.6075(3) 0.0327(17) Uani 1 1 d . . . . .
O3 O 0.5956(3) 0.5079(5) 0.6779(3) 0.0234(14) Uani 1 1 d . . . . .
O4 O 0.6496(3) 0.3782(4) 0.7041(3) 0.0241(14) Uani 1 1 d . . . . .
O5 O 0.8133(3) 0.3774(4) 0.6966(3) 0.0223(13) Uani 1 1 d . . . . .
O6 O 0.8464(3) 0.5043(4) 0.6679(3) 0.0267(15) Uani 1 1 d . . . . .
O7 O 0.7047(2) 0.5391(4) 0.7488(3) 0.0163(12) Uani 1 1 d . . . . .
O8 O 0.7985(2) 0.5378(4) 0.7449(3) 0.0173(12) Uani 1 1 d . . . . .
O9 O 0.7357(2) 0.6772(4) 0.7090(3) 0.0188(13) Uani 1 1 d . . . . .
O10 O 0.7825(2) 0.6348(4) 0.8207(3) 0.0175(12) Uani 1 1 d . . . . .
O11 O 0.6426(3) 0.4681(4) 0.7949(3) 0.0216(13) Uani 1 1 d . . . . .
O12 O 0.7606(2) 0.3724(4) 0.7713(3) 0.0182(12) Uani 1 1 d . . . . .
O13 O 0.8958(2) 0.4647(4) 0.7853(3) 0.0226(14) Uani 1 1 d . . . . .
O14 O 0.8408(3) 0.6818(4) 0.7024(4) 0.0290(16) Uani 1 1 d . . . . .
O15 O 0.7311(3) 0.8526(4) 0.6962(3) 0.0250(15) Uani 1 1 d . . . . .
O16 O 0.6299(2) 0.6849(4) 0.7108(3) 0.0212(13) Uani 1 1 d . . . . .
O17 O 0.6738(3) 0.6448(4) 0.8296(3) 0.0211(13) Uani 1 1 d . . . . .
O18 O 0.7537(3) 0.4561(4) 0.8658(3) 0.0222(13) Uani 1 1 d . . . . .
O19 O 0.8458(2) 0.4545(4) 0.8624(3) 0.0208(13) Uani 1 1 d . . . . .
O20 O 0.8956(3) 0.6411(4) 0.8213(3) 0.0261(15) Uani 1 1 d . . . . .
O21 O 0.8304(3) 0.7870(4) 0.7860(3) 0.0265(15) Uani 1 1 d . . . . .
O22 O 0.7109(3) 0.7871(4) 0.7914(3) 0.0213(13) Uani 1 1 d . . . . .
O23 O 0.7737(3) 0.6238(5) 0.9223(3) 0.0264(14) Uani 1 1 d . . . . .
O24 O 0.8749(3) 0.6228(5) 0.9187(3) 0.0302(16) Uani 1 1 d . . . . .
O25 O 0.8131(3) 0.7761(4) 0.8912(3) 0.0258(15) Uani 1 1 d . . . . .
O26 O 0.5629(3) 0.6035(5) 0.7570(3) 0.0294(15) Uani 1 1 d . . . . .
O27 O 0.6917(3) 0.2976(4) 0.8200(3) 0.0264(15) Uani 1 1 d . . . . .
O28 O 0.8661(3) 0.2948(4) 0.8130(3) 0.0266(15) Uani 1 1 d . . . . .
O29 O 0.9434(3) 0.6002(4) 0.7428(4) 0.0332(17) Uani 1 1 d . . . . .
O30 O 0.8272(3) 0.8731(5) 0.6810(4) 0.0395(19) Uani 1 1 d . . . . .
O31 O 0.6284(3) 0.8795(5) 0.6981(3) 0.0288(15) Uani 1 1 d . . . . .
O32 O 0.7161(3) 0.7977(5) 0.9068(3) 0.0279(15) Uani 1 1 d . . . . .
O33 O 0.8486(3) 0.4861(5) 0.9805(3) 0.0315(16) Uani 1 1 d . . . . .
O34 O 0.9199(3) 0.7953(5) 0.9000(4) 0.0401(19) Uani 1 1 d . . . . .
N2 N 0.5805(5) 0.7910(8) 0.4236(5) 0.052(3) Uani 1 1 d . U . . .
N3 N 0.9476(3) 0.8670(5) 0.6333(3) 0.0210(16) Uani 1 1 d . . . . .
C1 C 0.6104(4) 0.4299(6) 0.6660(4) 0.0239(19) Uani 1 1 d . . . . .
C2 C 0.5793(5) 0.3920(8) 0.6012(5) 0.040(3) Uani 1 1 d . . . . .
H2A H 0.594480 0.332977 0.598337 0.060 Uiso 1 1 calc R U . . .
H2B H 0.540525 0.385141 0.591797 0.060 Uiso 1 1 calc R U . . .
H2C H 0.583272 0.434043 0.572710 0.060 Uiso 1 1 calc R U . . .
C3 C 0.8219(4) 0.4265(6) 0.6575(5) 0.027(2) Uani 1 1 d . . . . .
C4 C 0.8012(5) 0.3883(7) 0.5945(5) 0.033(2) Uani 1 1 d . . . . .
H4A H 0.783621 0.329686 0.592725 0.050 Uiso 1 1 calc R U . . .
H4B H 0.774669 0.430217 0.566213 0.050 Uiso 1 1 calc R U . . .
H4C H 0.831868 0.380302 0.584041 0.050 Uiso 1 1 calc R U . . .
C211 C 0.5864(5) 0.7180(8) 0.4705(5) 0.034(2) Uani 1 1 d . . . . .
H21A H 0.552831 0.680844 0.455187 0.041 Uiso 1 1 calc R U . . .
H21B H 0.589208 0.748553 0.507330 0.041 Uiso 1 1 calc R U . . .
C212 C 0.6359(5) 0.6544(7) 0.4872(5) 0.035(2) Uani 1 1 d . . . . .
H21C H 0.670133 0.689925 0.504830 0.042 Uiso 1 1 calc R U . . .
H21D H 0.634222 0.623809 0.450851 0.042 Uiso 1 1 calc R U . . .
C213 C 0.6354(5) 0.5812(8) 0.5338(6) 0.043(3) Uani 1 1 d . . . . .
H21E H 0.632550 0.612361 0.567788 0.052 Uiso 1 1 calc R U . . .
H21F H 0.603030 0.541877 0.514447 0.052 Uiso 1 1 calc R U . . .
C214 C 0.6879(6) 0.5218(10) 0.5578(8) 0.063(4) Uani 1 1 d . . . . .
H21G H 0.686128 0.477557 0.586424 0.094 Uiso 1 1 calc R U . . .
H21H H 0.690473 0.490033 0.524412 0.094 Uiso 1 1 calc R U . . .
H21I H 0.719970 0.560464 0.577712 0.094 Uiso 1 1 calc R U . . .
C221 C 0.6332(6) 0.8436(9) 0.4402(6) 0.050(3) Uani 1 1 d . . . . .
H22A H 0.627758 0.886887 0.407633 0.060 Uiso 1 1 calc R U . . .
H22B H 0.662050 0.800680 0.442633 0.060 Uiso 1 1 calc R U . . .
C222 C 0.6536(6) 0.8966(9) 0.4996(7) 0.056(3) Uani 1 1 d . . . . .
H22C H 0.627177 0.943987 0.497894 0.067 Uiso 1 1 calc R U . . .
H22D H 0.659926 0.855689 0.533584 0.067 Uiso 1 1 calc R U . . .
C223 C 0.7069(7) 0.9385(12) 0.5052(10) 0.093(5) Uani 1 1 d D U . . .
H22E H 0.699927 0.973258 0.468405 0.111 Uiso 1 1 calc R U . . .
H22F H 0.732986 0.889492 0.508543 0.111 Uiso 1 1 calc R U . . .
C224 C 0.7330(8) 1.0019(14) 0.5599(10) 0.107(6) Uani 1 1 d D U . . .
H22G H 0.767009 1.026944 0.561493 0.160 Uiso 1 1 calc R U . . .
H22H H 0.707696 1.051260 0.556380 0.160 Uiso 1 1 calc R U . . .
H22I H 0.740753 0.967500 0.596515 0.160 Uiso 1 1 calc R U . . .
C231 C 0.5331(5) 0.8524(9) 0.4192(6) 0.043(3) Uani 1 1 d . . . . .
H23A H 0.541277 0.875998 0.459590 0.051 Uiso 1 1 calc R U . . .
H23B H 0.499641 0.815187 0.406229 0.051 Uiso 1 1 calc R U . . .
C232 C 0.5212(6) 0.9345(11) 0.3754(7) 0.061(4) Uani 1 1 d . . . . .
H23C H 0.550131 0.980674 0.393395 0.074 Uiso 1 1 calc R U . . .
H23D H 0.521656 0.913816 0.337573 0.074 Uiso 1 1 calc R U . . .
C233 C 0.4651(6) 0.9771(12) 0.3621(7) 0.062(4) Uani 1 1 d . . . . .
H23E H 0.459091 1.028987 0.334661 0.074 Uiso 1 1 calc R U . . .
H23F H 0.436321 0.931796 0.340990 0.074 Uiso 1 1 calc R U . . .
C234 C 0.4586(6) 1.0098(10) 0.4171(6) 0.059(4) Uani 1 1 d . . . . .
H23G H 0.422150 1.035663 0.404750 0.088 Uiso 1 1 calc R U . . .
H23H H 0.463381 0.958666 0.444053 0.088 Uiso 1 1 calc R U . . .
H23I H 0.486188 1.056017 0.437714 0.088 Uiso 1 1 calc R U . . .
C241 C 0.5687(6) 0.7477(11) 0.3620(6) 0.072(3) Uani 1 1 d D U . . .
H24A H 0.566292 0.797076 0.333882 0.086 Uiso 1 1 calc R U . . .
H24B H 0.600456 0.709756 0.366863 0.086 Uiso 1 1 calc R U . . .
C242 C 0.5164(7) 0.6887(14) 0.3324(8) 0.098(4) Uani 1 1 d D U . . .
H24C H 0.484375 0.725284 0.328067 0.118 Uiso 1 1 calc R U . . .
H24D H 0.519156 0.637007 0.359021 0.118 Uiso 1 1 calc R U . . .
C243 C 0.5073(9) 0.6516(16) 0.2696(8) 0.128(5) Uani 1 1 d D U . . .
H24E H 0.540993 0.661098 0.264046 0.154 Uiso 1 1 calc R U . . .
H24F H 0.500532 0.585585 0.268250 0.154 Uiso 1 1 calc R U . . .
C244 C 0.4589(10) 0.698(2) 0.2174(12) 0.143(7) Uani 1 1 d D U . . .
H24G H 0.455071 0.671930 0.179321 0.214 Uiso 1 1 calc R U . . .
H24H H 0.425221 0.687269 0.222045 0.214 Uiso 1 1 calc R U . . .
H24I H 0.465692 0.762800 0.217839 0.214 Uiso 1 1 calc R U . . .
C311 C 0.9484(4) 0.9698(7) 0.6342(5) 0.029(2) Uani 1 1 d . . . . .
H31A H 0.985298 0.989895 0.662456 0.035 Uiso 1 1 calc R U . . .
H31B H 0.942126 0.991484 0.593957 0.035 Uiso 1 1 calc R U . . .
C312 C 0.9071(5) 1.0152(8) 0.6516(6) 0.039(3) Uani 1 1 d . . . . .
H31C H 0.913410 0.995132 0.692229 0.046 Uiso 1 1 calc R U . . .
H31D H 0.869903 0.995805 0.623608 0.046 Uiso 1 1 calc R U . . .
C313 C 0.9105(6) 1.1193(7) 0.6507(6) 0.046(3) Uani 1 1 d . . . . .
H31E H 0.947150 1.138284 0.680200 0.055 Uiso 1 1 calc R U . . .
H31F H 0.906342 1.138572 0.610715 0.055 Uiso 1 1 calc R U . . .
C314 C 0.8688(8) 1.1668(10) 0.6644(9) 0.072(5) Uani 1 1 d . . . . .
H31G H 0.873572 1.232329 0.662959 0.108 Uiso 1 1 calc R U . . .
H31H H 0.832249 1.149810 0.634803 0.108 Uiso 1 1 calc R U . . .
H31I H 0.873111 1.149522 0.704380 0.108 Uiso 1 1 calc R U . . .
C321 C 0.9969(4) 0.8335(7) 0.6207(5) 0.033(2) Uani 1 1 d . . . . .
H32A H 1.031382 0.852935 0.654236 0.040 Uiso 1 1 calc R U . . .
H32B H 0.996691 0.766559 0.619814 0.040 Uiso 1 1 calc R U . . .
C322 C 0.9960(4) 0.8687(7) 0.5624(5) 0.030(2) Uani 1 1 d . . . . .
H32C H 1.009867 0.931580 0.568619 0.036 Uiso 1 1 calc R U . . .
H32D H 0.957729 0.870035 0.531654 0.036 Uiso 1 1 calc R U . . .
C323 C 1.0299(5) 0.8119(8) 0.5393(5) 0.039(3) Uani 1 1 d . . . . .
H32E H 1.067485 0.807086 0.571207 0.046 Uiso 1 1 calc R U . . .
H32F H 1.014398 0.750055 0.530651 0.046 Uiso 1 1 calc R U . . .
C324 C 1.0324(5) 0.8496(8) 0.4831(5) 0.038(3) Uani 1 1 d . . . . .
H32G H 1.054699 0.809778 0.471032 0.057 Uiso 1 1 calc R U . . .
H32H H 0.995397 0.853151 0.450846 0.057 Uiso 1 1 calc R U . . .
H32I H 1.048551 0.910253 0.491453 0.057 Uiso 1 1 calc R U . . .
C331 C 0.8934(4) 0.8302(7) 0.5853(5) 0.029(2) Uani 1 1 d . . . . .
H33A H 0.884598 0.864296 0.547840 0.035 Uiso 1 1 calc R U . . .
H33B H 0.864297 0.843019 0.598188 0.035 Uiso 1 1 calc R U . . .
C332 C 0.8918(5) 0.7271(7) 0.5709(6) 0.042(3) Uani 1 1 d . . . . .
H33C H 0.910263 0.716707 0.544573 0.050 Uiso 1 1 calc R U . . .
H33D H 0.911958 0.693250 0.608472 0.050 Uiso 1 1 calc R U . . .
C333 C 0.8335(4) 0.6912(8) 0.5403(6) 0.037(3) Uani 1 1 d . . . . .
H33E H 0.811269 0.733725 0.508205 0.044 Uiso 1 1 calc R U . . .
H33F H 0.817912 0.689355 0.569853 0.044 Uiso 1 1 calc R U . . .
C334 C 0.8294(6) 0.5963(9) 0.5132(6) 0.055(4) Uani 1 1 d . . . . .
H33G H 0.791092 0.577304 0.494362 0.082 Uiso 1 1 calc R U . . .
H33H H 0.843875 0.597764 0.483141 0.082 Uiso 1 1 calc R U . . .
H33I H 0.850523 0.553361 0.544836 0.082 Uiso 1 1 calc R U . . .
C341 C 0.9555(4) 0.8277(6) 0.6960(5) 0.029(2) Uani 1 1 d . . . . .
H34A H 0.921762 0.840519 0.700699 0.034 Uiso 1 1 calc R U . . .
H34B H 0.958510 0.761119 0.694233 0.034 Uiso 1 1 calc R U . . .
C342 C 1.0032(5) 0.8600(7) 0.7522(5) 0.036(2) Uani 1 1 d . . . . .
H34C H 1.007163 0.926426 0.750339 0.044 Uiso 1 1 calc R U . . .
H34D H 1.037252 0.831286 0.755301 0.044 Uiso 1 1 calc R U . . .
C343 C 0.9936(5) 0.8355(8) 0.8076(5) 0.040(3) Uani 1 1 d . . . . .
H34E H 0.959439 0.864976 0.803627 0.048 Uiso 1 1 calc R U . . .
H34F H 0.988090 0.769289 0.807609 0.048 Uiso 1 1 calc R U . . .
C344 C 1.0392(6) 0.8623(10) 0.8680(6) 0.053(3) Uani 1 1 d . . . . .
H34G H 1.029337 0.843936 0.900071 0.080 Uiso 1 1 calc R U . . .
H34H H 1.073133 0.832078 0.873240 0.080 Uiso 1 1 calc R U . . .
H34I H 1.044412 0.928000 0.869249 0.080 Uiso 1 1 calc R U . . .
P1 P 0.75442(9) 0.59698(14) 0.75357(11) 0.0157(4) Uani 1 1 d . . . . .
N1 N 0.7644(4) 0.0735(6) 0.8091(4) 0.034(2) Uani 1 1 d . . . . .
C111 C 0.7201(5) 0.0152(7) 0.8165(5) 0.035(2) Uani 1 1 d . . . . .
H11A H 0.706091 -0.029251 0.783397 0.042 Uiso 1 1 calc R U . . .
H11B H 0.737658 -0.019295 0.854260 0.042 Uiso 1 1 calc R U . . .
C112 C 0.6712(5) 0.0670(8) 0.8172(6) 0.043(3) Uani 1 1 d . . . . .
H11C H 0.648260 0.090709 0.776781 0.051 Uiso 1 1 calc R U . . .
H11D H 0.684476 0.118960 0.844999 0.051 Uiso 1 1 calc R U . . .
C113 C 0.6367(6) 0.0036(10) 0.8374(7) 0.057(4) Uani 1 1 d . . . . .
H11E H 0.625616 -0.050122 0.810971 0.068 Uiso 1 1 calc R U . . .
H11F H 0.659548 -0.017685 0.878591 0.068 Uiso 1 1 calc R U . . .
C114 C 0.5861(7) 0.0493(15) 0.8360(11) 0.097(7) Uani 1 1 d . . . . .
H11G H 0.565913 0.006456 0.849108 0.145 Uiso 1 1 calc R U . . .
H11H H 0.596864 0.101776 0.862806 0.145 Uiso 1 1 calc R U . . .
H11I H 0.562928 0.069335 0.795177 0.145 Uiso 1 1 calc R U . . .
C121 C 0.8047(5) 0.0044(8) 0.8033(7) 0.049(3) Uani 1 1 d . . . . .
H12A H 0.784496 -0.033900 0.767761 0.058 Uiso 1 1 calc R U . . .
H12B H 0.818075 -0.035604 0.838768 0.058 Uiso 1 1 calc R U . . .
C122 C 0.8547(6) 0.0459(10) 0.7974(8) 0.065(5) Uani 1 1 d . . . . .
H12C H 0.860296 0.012896 0.765644 0.078 Uiso 1 1 calc R U . . .
H12D H 0.846267 0.109581 0.784299 0.078 Uiso 1 1 calc R U . . .
C123 C 0.9081(7) 0.0437(10) 0.8545(8) 0.063(4) Uani 1 1 d . . . . .
H12E H 0.916297 -0.019138 0.869628 0.076 Uiso 1 1 calc R U . . .
H12F H 0.904540 0.081351 0.885733 0.076 Uiso 1 1 calc R U . . .
C124 C 0.9570(7) 0.0820(11) 0.8401(10) 0.085(6) Uani 1 1 d . . . . .
H12G H 0.991208 0.080699 0.876578 0.127 Uiso 1 1 calc R U . . .
H12H H 0.960522 0.044154 0.809469 0.127 Uiso 1 1 calc R U . . .
H12I H 0.948798 0.144357 0.825529 0.127 Uiso 1 1 calc R U . . .
C131 C 0.7906(4) 0.1419(7) 0.8601(5) 0.032(2) Uani 1 1 d . . . . .
H13A H 0.763012 0.188095 0.856827 0.039 Uiso 1 1 calc R U . . .
H13B H 0.820641 0.173120 0.855111 0.039 Uiso 1 1 calc R U . . .
C132 C 0.8136(5) 0.0999(8) 0.9240(6) 0.041(3) Uani 1 1 d . . . . .
H13C H 0.783126 0.080642 0.933214 0.049 Uiso 1 1 calc R U . . .
H13D H 0.835851 0.045885 0.925700 0.049 Uiso 1 1 calc R U . . .
C133 C 0.8485(5) 0.1691(9) 0.9696(5) 0.045(3) Uani 1 1 d . . . . .
H13E H 0.878181 0.188680 0.959093 0.054 Uiso 1 1 calc R U . . .
H13F H 0.865485 0.139692 1.009274 0.054 Uiso 1 1 calc R U . . .
C134 C 0.8169(6) 0.2542(9) 0.9742(6) 0.051(3) Uani 1 1 d . . . . .
H13G H 0.842064 0.295430 1.004403 0.077 Uiso 1 1 calc R U . . .
H13H H 0.800674 0.284954 0.935394 0.077 Uiso 1 1 calc R U . . .
H13I H 0.787960 0.235897 0.985646 0.077 Uiso 1 1 calc R U . . .
C141 C 0.7377(5) 0.1324(7) 0.7502(5) 0.034(2) Uani 1 1 d . . . . .
H14A H 0.711086 0.174064 0.754601 0.041 Uiso 1 1 calc R U . . .
H14B H 0.766728 0.170075 0.747499 0.041 Uiso 1 1 calc R U . . .
C142 C 0.7082(6) 0.0812(8) 0.6902(6) 0.045(3) Uani 1 1 d . . . . .
H14C H 0.735566 0.052952 0.678855 0.054 Uiso 1 1 calc R U . . .
H14D H 0.685276 0.032445 0.694799 0.054 Uiso 1 1 calc R U . . .
C143 C 0.6721(6) 0.1473(9) 0.6404(6) 0.049(3) Uani 1 1 d . . . . .
H14E H 0.650792 0.112001 0.603781 0.058 Uiso 1 1 calc R U . . .
H14F H 0.645885 0.176416 0.653055 0.058 Uiso 1 1 calc R U . . .
C144 C 0.7034(6) 0.2213(8) 0.6251(6) 0.052(3) Uani 1 1 d . . . . .
H14G H 0.677584 0.259897 0.593406 0.078 Uiso 1 1 calc R U . . .
H14H H 0.723841 0.257991 0.660702 0.078 Uiso 1 1 calc R U . . .
H14I H 0.728756 0.193463 0.611341 0.078 Uiso 1 1 calc R U . . .

loop_
_atom_site_aniso_label
_atom_site_aniso_U_11
_atom_site_aniso_U_22
_atom_site_aniso_U_33
_atom_site_aniso_U_23
_atom_site_aniso_U_13
_atom_site_aniso_U_12
Mo1 0.0154(4) 0.0201(4) 0.0242(4) 0.0009(3) 0.0115(3) 0.0006(3)
Mo2 0.0185(4) 0.0153(3) 0.0224(4) 0.0012(3) 0.0125(3) -0.0013(3)
Mo3 0.0207(4) 0.0088(3) 0.0317(5) 0.0006(3) 0.0165(3) 0.0007(3)
Mo4 0.0193(4) 0.0112(3) 0.0415(5) 0.0033(3) 0.0198(4) 0.0020(3)
Mo5 0.0251(4) 0.0152(4) 0.0441(5) 0.0079(3) 0.0216(4) 0.0028(3)
Mo6 0.0193(4) 0.0169(4) 0.0327(5) 0.0047(3) 0.0136(3) 0.0045(3)
Mo7 0.0203(4) 0.0180(4) 0.0260(4) -0.0045(3) 0.0095(3) 0.0048(3)
Mo8 0.0230(4) 0.0190(4) 0.0201(4) -0.0031(3) 0.0047(3) 0.0053(3)
Mo9 0.0182(4) 0.0144(4) 0.0418(5) -0.0074(3) 0.0099(4) -0.0012(3)
O1 0.032(4) 0.036(4) 0.029(4) 0.007(3) 0.016(3) 0.002(3)
O2 0.035(4) 0.032(4) 0.039(4) 0.017(3) 0.024(4) 0.010(3)
O3 0.018(3) 0.029(3) 0.022(4) 0.002(3) 0.007(3) 0.001(3)
O4 0.021(3) 0.017(3) 0.039(4) 0.002(3) 0.018(3) -0.006(2)
O5 0.029(3) 0.018(3) 0.027(4) -0.005(3) 0.018(3) 0.002(3)
O6 0.033(4) 0.018(3) 0.041(4) 0.006(3) 0.027(3) 0.004(3)
O7 0.018(3) 0.014(3) 0.018(3) 0.003(2) 0.009(3) -0.001(2)
O8 0.020(3) 0.009(3) 0.028(4) 0.001(2) 0.015(3) 0.002(2)
O9 0.020(3) 0.011(3) 0.029(4) 0.003(2) 0.014(3) 0.004(2)
O10 0.019(3) 0.014(3) 0.021(3) -0.004(2) 0.010(3) -0.002(2)
O11 0.021(3) 0.021(3) 0.030(4) 0.000(3) 0.017(3) -0.002(2)
O12 0.023(3) 0.013(3) 0.023(3) -0.004(2) 0.014(3) -0.001(2)
O13 0.018(3) 0.010(3) 0.044(4) -0.001(3) 0.017(3) -0.002(2)
O14 0.029(4) 0.018(3) 0.051(5) 0.005(3) 0.027(4) 0.003(3)
O15 0.019(3) 0.016(3) 0.044(4) 0.008(3) 0.017(3) 0.009(2)
O16 0.014(3) 0.023(3) 0.029(4) 0.004(3) 0.011(3) 0.004(2)
O17 0.020(3) 0.022(3) 0.028(4) 0.000(3) 0.016(3) 0.003(2)
O18 0.023(3) 0.021(3) 0.030(4) 0.002(3) 0.019(3) 0.005(2)
O19 0.019(3) 0.017(3) 0.028(4) -0.003(2) 0.011(3) -0.001(2)
O20 0.021(3) 0.012(3) 0.041(4) -0.004(3) 0.011(3) 0.001(2)
O21 0.019(3) 0.011(3) 0.054(5) -0.007(3) 0.020(3) -0.001(2)
O22 0.021(3) 0.016(3) 0.029(4) 0.002(2) 0.013(3) 0.003(2)
O23 0.026(3) 0.028(3) 0.026(4) -0.004(3) 0.013(3) 0.003(3)
O24 0.022(3) 0.026(3) 0.034(4) -0.009(3) 0.003(3) 0.004(3)
O25 0.020(3) 0.017(3) 0.035(4) -0.014(3) 0.007(3) 0.000(2)
O26 0.021(3) 0.031(4) 0.040(4) 0.006(3) 0.017(3) 0.001(3)
O27 0.028(4) 0.017(3) 0.039(4) 0.005(3) 0.018(3) -0.004(3)
O28 0.026(3) 0.010(3) 0.048(4) 0.001(3) 0.020(3) 0.005(2)
O29 0.028(4) 0.019(3) 0.064(5) 0.008(3) 0.031(4) 0.005(3)
O30 0.030(4) 0.021(3) 0.073(6) 0.008(3) 0.028(4) 0.002(3)
O31 0.028(4) 0.025(3) 0.039(4) 0.007(3) 0.020(3) 0.005(3)
O32 0.029(4) 0.030(4) 0.024(4) -0.008(3) 0.011(3) 0.007(3)
O33 0.037(4) 0.027(4) 0.023(4) 0.002(3) 0.005(3) 0.008(3)
O34 0.028(4) 0.019(3) 0.063(6) -0.014(3) 0.010(4) -0.004(3)
N2 0.056(6) 0.078(7) 0.039(5) 0.035(5) 0.037(5) 0.046(5)
N3 0.032(4) 0.013(3) 0.021(4) 0.000(3) 0.014(3) -0.009(3)
C1 0.024(5) 0.024(5) 0.024(5) -0.001(4) 0.010(4) -0.010(4)
C2 0.040(6) 0.029(5) 0.034(6) -0.011(5) -0.001(5) -0.007(5)
C3 0.028(5) 0.023(5) 0.040(6) 0.001(4) 0.025(5) 0.007(4)
C4 0.045(6) 0.027(5) 0.032(6) 0.003(4) 0.022(5) 0.004(4)
C211 0.043(6) 0.035(6) 0.031(6) 0.009(4) 0.022(5) 0.009(5)
C212 0.047(7) 0.030(5) 0.030(6) 0.006(4) 0.019(5) 0.008(5)
C213 0.045(7) 0.030(6) 0.058(8) 0.015(5) 0.026(6) 0.009(5)
C214 0.063(9) 0.040(7) 0.082(11) 0.021(7) 0.029(8) 0.019(6)
C221 0.066(8) 0.048(7) 0.063(7) 0.043(5) 0.053(6) 0.038(5)
C222 0.065(7) 0.034(6) 0.087(9) 0.029(5) 0.050(7) 0.028(5)
C223 0.066(8) 0.061(9) 0.161(16) 0.026(8) 0.057(9) 0.022(6)
C224 0.078(9) 0.076(10) 0.163(17) 0.018(9) 0.048(10) 0.024(7)
C231 0.047(7) 0.050(7) 0.043(7) 0.021(5) 0.030(6) 0.029(6)
C232 0.058(8) 0.070(9) 0.073(10) 0.045(8) 0.044(8) 0.044(7)
C233 0.056(8) 0.087(11) 0.051(9) 0.033(8) 0.032(7) 0.036(8)
C234 0.071(9) 0.054(8) 0.045(8) 0.009(6) 0.019(7) 0.041(7)
C241 0.079(7) 0.101(8) 0.050(6) 0.025(6) 0.041(5) 0.051(6)
C242 0.099(7) 0.126(8) 0.079(7) -0.004(7) 0.046(6) 0.046(7)
C243 0.127(6) 0.133(6) 0.122(6) -0.003(4) 0.052(4) 0.014(4)
C244 0.134(10) 0.153(11) 0.132(10) -0.001(10) 0.049(9) 0.007(10)
C311 0.033(5) 0.027(5) 0.031(6) -0.005(4) 0.018(5) -0.006(4)
C312 0.050(7) 0.031(6) 0.046(7) 0.004(5) 0.032(6) 0.006(5)
C313 0.059(8) 0.021(5) 0.056(8) 0.008(5) 0.022(7) 0.003(5)
C314 0.103(13) 0.039(8) 0.105(14) 0.020(8) 0.073(12) 0.019(8)
C321 0.032(6) 0.026(5) 0.045(7) -0.003(4) 0.019(5) 0.000(4)
C322 0.033(5) 0.032(5) 0.028(6) 0.000(4) 0.015(5) 0.003(4)
C323 0.044(7) 0.038(6) 0.035(6) 0.000(5) 0.018(5) 0.006(5)
C324 0.032(6) 0.045(7) 0.042(7) -0.014(5) 0.021(5) -0.005(5)
C331 0.027(5) 0.032(5) 0.027(6) 0.000(4) 0.011(4) -0.001(4)
C332 0.053(7) 0.026(6) 0.050(8) -0.003(5) 0.027(6) -0.005(5)
C333 0.027(5) 0.042(6) 0.042(7) -0.014(5) 0.016(5) -0.008(4)
C334 0.071(9) 0.037(7) 0.047(8) 0.000(6) 0.017(7) -0.020(6)
C341 0.033(5) 0.018(4) 0.041(6) 0.006(4) 0.022(5) -0.001(4)
C342 0.043(6) 0.023(5) 0.042(7) -0.001(4) 0.017(5) -0.002(4)
C343 0.038(6) 0.034(6) 0.045(7) 0.002(5) 0.015(5) -0.003(5)
C344 0.065(9) 0.062(9) 0.028(7) 0.007(6) 0.016(6) 0.003(7)
P1 0.0152(10) 0.0113(10) 0.0248(12) 0.0012(8) 0.0124(9) 0.0006(8)
N1 0.046(5) 0.016(4) 0.047(6) 0.004(4) 0.026(5) 0.001(4)
C111 0.044(6) 0.022(5) 0.032(6) 0.001(4) 0.009(5) -0.008(4)
C112 0.038(6) 0.036(6) 0.051(8) 0.006(5) 0.016(6) -0.006(5)
C113 0.067(9) 0.052(8) 0.069(10) -0.011(7) 0.045(8) -0.019(7)
C114 0.056(10) 0.108(16) 0.14(2) -0.001(14) 0.051(12) -0.021(10)
C121 0.048(7) 0.036(6) 0.073(10) 0.006(6) 0.037(7) 0.010(5)
C122 0.069(10) 0.051(8) 0.103(13) 0.035(8) 0.062(10) 0.022(7)
C123 0.069(10) 0.044(8) 0.081(12) -0.009(7) 0.037(9) -0.006(7)
C124 0.056(10) 0.045(9) 0.141(18) -0.012(10) 0.031(11) -0.014(7)
C131 0.032(5) 0.023(5) 0.041(6) 0.006(4) 0.015(5) 0.004(4)
C132 0.039(6) 0.032(6) 0.048(7) 0.018(5) 0.017(6) 0.006(5)
C133 0.039(6) 0.062(8) 0.025(6) 0.007(5) 0.006(5) -0.006(6)
C134 0.072(9) 0.042(7) 0.035(7) -0.004(5) 0.018(7) -0.012(6)
C141 0.064(7) 0.017(5) 0.029(6) 0.004(4) 0.027(6) 0.001(5)
C142 0.063(8) 0.030(6) 0.036(7) 0.000(5) 0.015(6) -0.008(5)
C143 0.059(8) 0.042(7) 0.036(7) 0.003(5) 0.013(6) -0.010(6)
C144 0.063(9) 0.029(6) 0.048(8) 0.008(5) 0.008(7) -0.006(6)

loop_
_atom_type_symbol
_atom_type_description
_atom_type_scat_dispersion_real
_atom_type_scat_dispersion_imag
_atom_type_scat_source
C C 0.0033 0.0016 'International Tables Vol C Tables 4.2.6.8 and 6.1.1.4'
H H 0.0000 0.0000 'International Tables Vol C Tables 4.2.6.8 and 6.1.1.4'
N N 0.0061 0.0033 'International Tables Vol C Tables 4.2.6.8 and 6.1.1.4'
O O 0.0106 0.0060 'International Tables Vol C Tables 4.2.6.8 and 6.1.1.4'
P P 0.1023 0.0942 'International Tables Vol C Tables 4.2.6.8 and 6.1.1.4'
Mo Mo -1.6832 0.6857 'International Tables Vol C Tables 4.2.6.8 and 6.1.1.4'

loop_
_geom_angle_atom_site_label_1
_geom_angle_atom_site_label_2
_geom_angle_atom_site_label_3
_geom_angle
_geom_angle_site_symmetry_1
_geom_angle_site_symmetry_3
_geom_angle_publ_flag
O26 Mo1 O17 104.5(3) . . ?
O26 Mo1 O16 102.4(3) . . ?
O17 Mo1 O16 94.2(3) . . ?
O26 Mo1 O11 98.0(3) . . ?
O17 Mo1 O11 92.5(3) . . ?
O16 Mo1 O11 156.2(3) . . ?
O26 Mo1 O3 92.9(3) . . ?
O17 Mo1 O3 162.0(2) . . ?
O16 Mo1 O3 86.5(3) . . ?
O11 Mo1 O3 80.3(3) . . ?
O26 Mo1 O7 166.2(3) . . ?
O17 Mo1 O7 87.4(2) . . ?
O16 Mo1 O7 83.4(2) . . ?
O11 Mo1 O7 74.1(2) . . ?
O3 Mo1 O7 74.8(2) . . ?
O27 Mo2 O18 104.7(3) . . ?
O27 Mo2 O11 99.8(3) . . ?
O18 Mo2 O11 95.2(3) . . ?
O27 Mo2 O12 101.4(3) . . ?
O18 Mo2 O12 92.2(3) . . ?
O11 Mo2 O12 154.9(3) . . ?
O27 Mo2 O4 93.3(3) . . ?
O18 Mo2 O4 161.9(3) . . ?
O11 Mo2 O4 81.9(3) . . ?
O12 Mo2 O4 83.6(3) . . ?
O27 Mo2 O7 168.2(3) . . ?
O18 Mo2 O7 86.5(3) . . ?
O11 Mo2 O7 75.1(2) . . ?
O12 Mo2 O7 81.4(2) . . ?
O4 Mo2 O7 75.5(2) . . ?
O28 Mo3 O19 104.2(3) . . ?
O28 Mo3 O13 99.8(3) . . ?
O19 Mo3 O13 94.9(3) . . ?
O28 Mo3 O12 100.8(3) . . ?
O19 Mo3 O12 92.4(3) . . ?
O13 Mo3 O12 155.7(3) . . ?
O28 Mo3 O5 93.8(3) . . ?
O19 Mo3 O5 162.0(3) . . ?
O13 Mo3 O5 81.5(3) . . ?
O12 Mo3 O5 84.4(3) . . ?
O28 Mo3 O8 168.1(3) . . ?
O19 Mo3 O8 87.1(3) . . ?
O13 Mo3 O8 75.0(2) . . ?
O12 Mo3 O8 82.3(2) . . ?
O5 Mo3 O8 74.9(2) . . ?
O29 Mo4 O20 103.9(3) . . ?
O29 Mo4 O14 102.2(3) . . ?
O20 Mo4 O14 94.2(3) . . ?
O29 Mo4 O13 99.2(3) . . ?
O20 Mo4 O13 91.7(3) . . ?
O14 Mo4 O13 155.7(3) . . ?
O29 Mo4 O6 93.8(3) . . ?
O20 Mo4 O6 161.7(3) . . ?
O14 Mo4 O6 86.5(3) . . ?
O13 Mo4 O6 80.7(3) . . ?
O29 Mo4 O8 167.6(3) . . ?
O20 Mo4 O8 86.9(3) . . ?
O14 Mo4 O8 82.9(2) . . ?
O13 Mo4 O8 73.8(2) . . ?
O6 Mo4 O8 75.1(2) . . ?
O2 Mo5 O30 103.8(4) . . ?
O2 Mo5 O15 100.7(3) . . ?
O30 Mo5 O15 98.7(3) . . ?
O2 Mo5 O14 96.7(3) . . ?
O30 Mo5 O14 99.2(3) . . ?
O15 Mo5 O14 151.2(3) . . ?
O2 Mo5 O21 167.1(3) . . ?
O30 Mo5 O21 88.1(3) . . ?
O15 Mo5 O21 82.1(3) . . ?
O14 Mo5 O21 76.2(3) . . ?
O2 Mo5 O9 90.9(3) . . ?
O30 Mo5 O9 164.7(3) . . ?
O15 Mo5 O9 73.7(2) . . ?
O14 Mo5 O9 83.3(2) . . ?
O21 Mo5 O9 77.8(2) . . ?
O31 Mo6 O1 103.4(3) . . ?
O31 Mo6 O15 100.4(3) . . ?
O1 Mo6 O15 99.5(3) . . ?
O31 Mo6 O16 100.6(3) . . ?
O1 Mo6 O16 95.7(3) . . ?
O15 Mo6 O16 150.4(3) . . ?
O31 Mo6 O22 86.7(3) . . ?
O1 Mo6 O22 169.0(3) . . ?
O15 Mo6 O22 82.8(3) . . ?
O16 Mo6 O22 77.8(2) . . ?
O31 Mo6 O9 162.3(3) . . ?
O1 Mo6 O9 93.9(3) . . ?
O15 Mo6 O9 72.6(2) . . ?
O16 Mo6 O9 81.1(2) . . ?
O22 Mo6 O9 76.4(2) . . ?
O32 Mo7 O22 105.4(3) . . ?
O32 Mo7 O25 101.4(3) . . ?
O22 Mo7 O25 97.7(3) . . ?
O32 Mo7 O17 98.0(3) . . ?
O22 Mo7 O17 87.2(3) . . ?
O25 Mo7 O17 157.9(2) . . ?
O32 Mo7 O23 100.0(3) . . ?
O22 Mo7 O23 153.3(3) . . ?
O25 Mo7 O23 85.0(3) . . ?
O17 Mo7 O23 81.3(3) . . ?
O32 Mo7 O10 169.7(3) . . ?
O22 Mo7 O10 84.3(2) . . ?
O25 Mo7 O10 73.3(2) . . ?
O17 Mo7 O10 85.9(2) . . ?
O23 Mo7 O10 71.0(2) . . ?
O33 Mo8 O23 103.0(3) . . ?
O33 Mo8 O24 102.9(3) . . ?
O23 Mo8 O24 97.3(3) . . ?
O33 Mo8 O19 99.8(3) . . ?
O23 Mo8 O19 153.9(3) . . ?
O24 Mo8 O19 89.8(3) . . ?
O33 Mo8 O18 99.8(3) . . ?
O23 Mo8 O18 89.3(3) . . ?
O24 Mo8 O18 154.2(3) . . ?
O19 Mo8 O18 74.3(2) . . ?
O33 Mo8 O10 174.3(3) . . ?
O23 Mo8 O10 73.3(3) . . ?
O24 Mo8 O10 73.6(3) . . ?
O19 Mo8 O10 84.8(2) . . ?
O18 Mo8 O10 84.6(2) . . ?
O34 Mo9 O21 105.9(4) . . ?
O34 Mo9 O25 99.5(3) . . ?
O21 Mo9 O25 97.5(3) . . ?
O34 Mo9 O20 100.0(3) . . ?
O21 Mo9 O20 88.6(3) . . ?
O25 Mo9 O20 157.0(3) . . ?
O34 Mo9 O24 99.2(3) . . ?
O21 Mo9 O24 154.3(3) . . ?
O25 Mo9 O24 83.5(3) . . ?
O20 Mo9 O24 81.6(3) . . ?
O34 Mo9 O10 167.2(3) . . ?
O21 Mo9 O10 85.2(2) . . ?
O25 Mo9 O10 72.3(2) . . ?
O20 Mo9 O10 86.3(2) . . ?
O24 Mo9 O10 70.6(2) . . ?
C1 O3 Mo1 131.9(6) . . ?
C1 O4 Mo2 129.6(6) . . ?
C3 O5 Mo3 130.5(6) . . ?
C3 O6 Mo4 131.9(6) . . ?
P1 O7 Mo2 128.7(3) . . ?
P1 O7 Mo1 127.1(3) . . ?
Mo2 O7 Mo1 91.2(2) . . ?
P1 O8 Mo3 127.8(3) . . ?
P1 O8 Mo4 127.5(3) . . ?
Mo3 O8 Mo4 91.7(2) . . ?
P1 O9 Mo5 131.3(3) . . ?
P1 O9 Mo6 131.2(3) . . ?
Mo5 O9 Mo6 89.1(2) . . ?
P1 O10 Mo7 124.5(3) . . ?
P1 O10 Mo9 123.4(3) . . ?
Mo7 O10 Mo9 90.4(2) . . ?
P1 O10 Mo8 125.7(3) . . ?
Mo7 O10 Mo8 91.2(2) . . ?
Mo9 O10 Mo8 91.4(2) . . ?
Mo2 O11 Mo1 119.6(3) . . ?
Mo3 O12 Mo2 139.3(3) . . ?
Mo3 O13 Mo4 119.5(3) . . ?
Mo4 O14 Mo5 155.2(4) . . ?
Mo6 O15 Mo5 118.2(3) . . ?
Mo1 O16 Mo6 154.7(4) . . ?
Mo1 O17 Mo7 141.8(3) . . ?
Mo2 O18 Mo8 152.4(4) . . ?
Mo3 O19 Mo8 152.0(4) . . ?
Mo4 O20 Mo9 141.7(4) . . ?
Mo9 O21 Mo5 151.9(3) . . ?
Mo7 O22 Mo6 154.5(3) . . ?
Mo8 O23 Mo7 123.4(4) . . ?
Mo8 O24 Mo9 123.6(4) . . ?
Mo7 O25 Mo9 122.8(3) . . ?
C221 N2 C231 112.1(11) . . ?
C221 N2 C211 111.8(9) . . ?
C231 N2 C211 106.2(8) . . ?
C221 N2 C241 104.5(9) . . ?
C231 N2 C241 111.0(10) . . ?
C211 N2 C241 111.3(11) . . ?
C311 N3 C331 111.6(8) . . ?
C311 N3 C321 107.9(7) . . ?
C331 N3 C321 110.2(7) . . ?
C311 N3 C341 111.0(7) . . ?
C331 N3 C341 108.2(7) . . ?
C321 N3 C341 107.9(7) . . ?
O3 C1 O4 125.9(9) . . ?
O3 C1 C2 117.9(9) . . ?
O4 C1 C2 116.2(9) . . ?
O6 C3 O5 125.6(10) . . ?
O6 C3 C4 117.8(9) . . ?
O5 C3 C4 116.6(9) . . ?
N2 C211 C212 115.1(9) . . ?
C211 C212 C213 109.4(9) . . ?
C214 C213 C212 111.8(10) . . ?
N2 C221 C222 115.5(9) . . ?
C223 C222 C221 103.4(12) . . ?
C222 C223 C224 112.6(16) . . ?
N2 C231 C232 115.1(9) . . ?
C233 C232 C231 110.8(11) . . ?
C234 C233 C232 114.7(13) . . ?
C242 C241 N2 117.0(12) . . ?
C241 C242 C243 112.8(9) . . ?
C244 C243 C242 113(2) . . ?
C312 C311 N3 116.0(8) . . ?
C311 C312 C313 112.4(10) . . ?
C314 C313 C312 114.3(11) . . ?
C322 C321 N3 114.1(8) . . ?
C321 C322 C323 113.6(9) . . ?
C324 C323 C322 114.2(10) . . ?
N3 C331 C332 116.5(9) . . ?
C333 C332 C331 112.1(10) . . ?
C332 C333 C334 113.6(10) . . ?
C342 C341 N3 119.3(8) . . ?
C341 C342 C343 109.9(9) . . ?
C344 C343 C342 115.7(10) . . ?
O9 P1 O7 110.9(3) . . ?
O9 P1 O8 111.4(3) . . ?
O7 P1 O8 111.6(3) . . ?
O9 P1 O10 109.7(3) . . ?
O7 P1 O10 106.3(3) . . ?
O8 P1 O10 106.6(3) . . ?
C131 N1 C121 114.6(9) . . ?
C131 N1 C111 112.2(8) . . ?
C121 N1 C111 104.9(8) . . ?
C131 N1 C141 105.4(7) . . ?
C121 N1 C141 109.8(9) . . ?
C111 N1 C141 110.0(9) . . ?
C112 C111 N1 116.2(9) . . ?
C111 C112 C113 110.3(10) . . ?
C114 C113 C112 112.8(13) . . ?
N1 C121 C122 115.4(10) . . ?
C123 C122 C121 115.1(13) . . ?
C122 C123 C124 109.2(14) . . ?
N1 C131 C132 114.6(9) . . ?
C133 C132 C131 109.7(9) . . ?
C132 C133 C134 114.4(10) . . ?
C142 C141 N1 117.4(8) . . ?
C143 C142 C141 110.2(10) . . ?
C144 C143 C142 114.8(11) . . ?

loop_
_geom_bond_atom_site_label_1
_geom_bond_atom_site_label_2
_geom_bond_distance
_geom_bond_site_symmetry_2
_geom_bond_publ_flag
Mo1 O26 1.693(6) . ?
Mo1 O17 1.817(7) . ?
Mo1 O16 1.826(6) . ?
Mo1 O11 1.933(6) . ?
Mo1 O3 2.134(7) . ?
Mo1 O7 2.306(6) . ?
Mo2 O27 1.696(6) . ?
Mo2 O18 1.794(7) . ?
Mo2 O11 1.878(6) . ?
Mo2 O12 1.904(6) . ?
Mo2 O4 2.128(7) . ?
Mo2 O7 2.305(6) . ?
Mo3 O28 1.700(6) . ?
Mo3 O19 1.800(6) . ?
Mo3 O13 1.895(6) . ?
Mo3 O12 1.902(6) . ?
Mo3 O5 2.145(6) . ?
Mo3 O8 2.295(6) . ?
Mo4 O29 1.686(6) . ?
Mo4 O20 1.828(7) . ?
Mo4 O14 1.830(7) . ?
Mo4 O13 1.935(6) . ?
Mo4 O6 2.133(7) . ?
Mo4 O8 2.315(6) . ?
Mo5 O2 1.687(8) . ?
Mo5 O30 1.702(7) . ?
Mo5 O15 1.917(6) . ?
Mo5 O14 1.984(6) . ?
Mo5 O21 2.286(8) . ?
Mo5 O9 2.312(6) . ?
Mo6 O31 1.700(7) . ?
Mo6 O1 1.713(7) . ?
Mo6 O15 1.908(6) . ?
Mo6 O16 1.973(6) . ?
Mo6 O22 2.239(7) . ?
Mo6 O9 2.364(6) . ?
Mo7 O32 1.685(6) . ?
Mo7 O22 1.766(6) . ?
Mo7 O25 1.902(6) . ?
Mo7 O17 2.020(6) . ?
Mo7 O23 2.067(7) . ?
Mo7 O10 2.355(6) . ?
Mo8 O33 1.690(7) . ?
Mo8 O23 1.813(6) . ?
Mo8 O24 1.822(7) . ?
Mo8 O19 2.051(6) . ?
Mo8 O18 2.060(7) . ?
Mo8 O10 2.427(6) . ?
Mo9 O34 1.696(7) . ?
Mo9 O21 1.775(8) . ?
Mo9 O25 1.925(6) . ?
Mo9 O20 1.985(6) . ?
Mo9 O24 2.081(8) . ?
Mo9 O10 2.381(6) . ?
O3 C1 1.269(12) . ?
O4 C1 1.294(12) . ?
O5 C3 1.282(12) . ?
O6 C3 1.271(12) . ?
O7 P1 1.527(6) . ?
O8 P1 1.537(6) . ?
O9 P1 1.518(6) . ?
O10 P1 1.570(6) . ?
N2 C221 1.490(18) . ?
N2 C231 1.509(13) . ?
N2 C211 1.511(13) . ?
N2 C241 1.525(17) . ?
N3 C311 1.489(12) . ?
N3 C331 1.509(12) . ?
N3 C321 1.546(12) . ?
N3 C341 1.550(12) . ?
C1 C2 1.532(14) . ?
C3 C4 1.492(15) . ?
C211 C212 1.512(14) . ?
C212 C213 1.554(15) . ?
C213 C214 1.525(17) . ?
C221 C222 1.51(2) . ?
C222 C223 1.49(2) . ?
C223 C224 1.516(10) . ?
C231 C232 1.534(16) . ?
C232 C233 1.516(16) . ?
C233 C234 1.493(19) . ?
C241 C242 1.525(10) . ?
C242 C243 1.535(9) . ?
C243 C244 1.520(10) . ?
C311 C312 1.488(14) . ?
C312 C313 1.510(15) . ?
C313 C314 1.458(18) . ?
C321 C322 1.493(15) . ?
C322 C323 1.496(14) . ?
C323 C324 1.495(16) . ?
C331 C332 1.528(14) . ?
C332 C333 1.495(16) . ?
C333 C334 1.507(16) . ?
C341 C342 1.484(15) . ?
C342 C343 1.514(16) . ?
C343 C344 1.497(17) . ?
N1 C131 1.502(14) . ?
N1 C121 1.516(14) . ?
N1 C111 1.521(13) . ?
N1 C141 1.550(13) . ?
C111 C112 1.507(16) . ?
C112 C113 1.519(16) . ?
C113 C114 1.49(2) . ?
C121 C122 1.520(18) . ?
C122 C123 1.50(2) . ?
C123 C124 1.58(2) . ?
C131 C132 1.526(15) . ?
C132 C133 1.486(17) . ?
C133 C134 1.522(19) . ?
C141 C142 1.519(16) . ?
C142 C143 1.518(17) . ?
C143 C144 1.497(17) . ?

loop_
_geom_torsion_atom_site_label_1
_geom_torsion_atom_site_label_2
_geom_torsion_atom_site_label_3
_geom_torsion_atom_site_label_4
_geom_torsion
_geom_torsion_site_symmetry_1
_geom_torsion_site_symmetry_2
_geom_torsion_site_symmetry_3
_geom_torsion_site_symmetry_4
_geom_torsion_publ_flag
O27 Mo2 O11 Mo1 -170.1(4) . . . . ?
O18 Mo2 O11 Mo1 84.0(4) . . . . ?
O12 Mo2 O11 Mo1 -22.7(9) . . . . ?
O4 Mo2 O11 Mo1 -78.0(4) . . . . ?
O7 Mo2 O11 Mo1 -1.0(3) . . . . ?
O28 Mo3 O13 Mo4 169.6(4) . . . . ?
O19 Mo3 O13 Mo4 -85.1(4) . . . . ?
O12 Mo3 O13 Mo4 21.9(9) . . . . ?
O5 Mo3 O13 Mo4 77.1(4) . . . . ?
O8 Mo3 O13 Mo4 0.5(3) . . . . ?
O29 Mo4 O14 Mo5 -141.7(10) . . . . ?
O20 Mo4 O14 Mo5 -36.5(10) . . . . ?
O13 Mo4 O14 Mo5 67.0(14) . . . . ?
O6 Mo4 O14 Mo5 125.2(10) . . . . ?
O8 Mo4 O14 Mo5 49.8(10) . . . . ?
O26 Mo1 O16 Mo6 136.2(8) . . . . ?
O17 Mo1 O16 Mo6 30.4(9) . . . . ?
O11 Mo1 O16 Mo6 -75.6(12) . . . . ?
O3 Mo1 O16 Mo6 -131.6(9) . . . . ?
O7 Mo1 O16 Mo6 -56.5(8) . . . . ?
O26 Mo1 O17 Mo7 -133.3(5) . . . . ?
O16 Mo1 O17 Mo7 -29.3(6) . . . . ?
O11 Mo1 O17 Mo7 127.9(5) . . . . ?
O3 Mo1 O17 Mo7 62.1(11) . . . . ?
O7 Mo1 O17 Mo7 53.9(5) . . . . ?
O27 Mo2 O18 Mo8 146.8(7) . . . . ?
O11 Mo2 O18 Mo8 -111.5(7) . . . . ?
O12 Mo2 O18 Mo8 44.4(8) . . . . ?
O4 Mo2 O18 Mo8 -31.6(14) . . . . ?
O7 Mo2 O18 Mo8 -36.9(7) . . . . ?
O28 Mo3 O19 Mo8 -147.4(7) . . . . ?
O13 Mo3 O19 Mo8 111.2(7) . . . . ?
O12 Mo3 O19 Mo8 -45.6(7) . . . . ?
O5 Mo3 O19 Mo8 33.4(14) . . . . ?
O8 Mo3 O19 Mo8 36.5(7) . . . . ?
O29 Mo4 O20 Mo9 130.4(6) . . . . ?
O14 Mo4 O20 Mo9 26.6(6) . . . . ?
O13 Mo4 O20 Mo9 -129.7(6) . . . . ?
O6 Mo4 O20 Mo9 -65.1(11) . . . . ?
O8 Mo4 O20 Mo9 -56.0(6) . . . . ?
O34 Mo9 O21 Mo5 138.3(7) . . . . ?
O25 Mo9 O21 Mo5 -119.5(7) . . . . ?
O20 Mo9 O21 Mo5 38.3(7) . . . . ?
O24 Mo9 O21 Mo5 -29.0(11) . . . . ?
O10 Mo9 O21 Mo5 -48.2(7) . . . . ?
O32 Mo7 O22 Mo6 -130.7(8) . . . . ?
O25 Mo7 O22 Mo6 125.2(8) . . . . ?
O17 Mo7 O22 Mo6 -33.2(8) . . . . ?
O23 Mo7 O22 Mo6 31.1(12) . . . . ?
O10 Mo7 O22 Mo6 53.0(8) . . . . ?
O33 Mo8 O23 Mo7 166.1(4) . . . . ?
O24 Mo8 O23 Mo7 60.9(5) . . . . ?
O19 Mo8 O23 Mo7 -43.8(8) . . . . ?
O18 Mo8 O23 Mo7 -94.1(4) . . . . ?
O10 Mo8 O23 Mo7 -9.5(3) . . . . ?
O33 Mo8 O24 Mo9 -167.4(4) . . . . ?
O23 Mo8 O24 Mo9 -62.2(4) . . . . ?
O19 Mo8 O24 Mo9 92.6(4) . . . . ?
O18 Mo8 O24 Mo9 41.4(8) . . . . ?
O10 Mo8 O24 Mo9 7.9(3) . . . . ?
Mo1 O3 C1 O4 2.5(14) . . . . ?
Mo1 O3 C1 C2 -178.1(7) . . . . ?
Mo2 O4 C1 O3 -1.7(13) . . . . ?
Mo2 O4 C1 C2 178.9(7) . . . . ?
Mo4 O6 C3 O5 0.2(14) . . . . ?
Mo4 O6 C3 C4 -179.7(6) . . . . ?
Mo3 O5 C3 O6 -1.6(14) . . . . ?
Mo3 O5 C3 C4 178.4(6) . . . . ?
C221 N2 C211 C212 -51.2(14) . . . . ?
C231 N2 C211 C212 -173.8(11) . . . . ?
C241 N2 C211 C212 65.3(14) . . . . ?
N2 C211 C212 C213 -178.0(11) . . . . ?
C211 C212 C213 C214 -173.6(11) . . . . ?
C231 N2 C221 C222 57.8(12) . . . . ?
C211 N2 C221 C222 -61.4(12) . . . . ?
C241 N2 C221 C222 178.1(10) . . . . ?
N2 C221 C222 C223 177.9(10) . . . . ?
C221 C222 C223 C224 175.5(13) . . . . ?
C221 N2 C231 C232 55.3(16) . . . . ?
C211 N2 C231 C232 177.7(13) . . . . ?
C241 N2 C231 C232 -61.1(17) . . . . ?
N2 C231 C232 C233 165.7(13) . . . . ?
C231 C232 C233 C234 58(2) . . . . ?
C221 N2 C241 C242 -179.8(13) . . . . ?
C231 N2 C241 C242 -58.8(17) . . . . ?
C211 N2 C241 C242 59.4(16) . . . . ?
N2 C241 C242 C243 177.8(15) . . . . ?
C241 C242 C243 C244 -109(2) . . . . ?
C331 N3 C311 C312 64.4(12) . . . . ?
C321 N3 C311 C312 -174.4(9) . . . . ?
C341 N3 C311 C312 -56.3(12) . . . . ?
N3 C311 C312 C313 -179.5(10) . . . . ?
C311 C312 C313 C314 177.0(13) . . . . ?
C311 N3 C321 C322 -58.1(11) . . . . ?
C331 N3 C321 C322 63.9(10) . . . . ?
C341 N3 C321 C322 -178.1(8) . . . . ?
N3 C321 C322 C323 -159.1(9) . . . . ?
C321 C322 C323 C324 -176.2(10) . . . . ?
C311 N3 C331 C332 168.0(9) . . . . ?
C321 N3 C331 C332 48.1(11) . . . . ?
C341 N3 C331 C332 -69.7(11) . . . . ?
N3 C331 C332 C333 160.3(9) . . . . ?
C331 C332 C333 C334 167.4(10) . . . . ?
C311 N3 C341 C342 -51.7(12) . . . . ?
C331 N3 C341 C342 -174.4(9) . . . . ?
C321 N3 C341 C342 66.4(11) . . . . ?
N3 C341 C342 C343 163.5(9) . . . . ?
C341 C342 C343 C344 178.7(10) . . . . ?
Mo5 O9 P1 O7 -172.4(4) . . . . ?
Mo6 O9 P1 O7 49.7(6) . . . . ?
Mo5 O9 P1 O8 -47.3(6) . . . . ?
Mo6 O9 P1 O8 174.8(4) . . . . ?
Mo5 O9 P1 O10 70.4(5) . . . . ?
Mo6 O9 P1 O10 -67.5(5) . . . . ?
Mo2 O7 P1 O9 174.5(4) . . . . ?
Mo1 O7 P1 O9 -55.7(5) . . . . ?
Mo2 O7 P1 O8 49.6(5) . . . . ?
Mo1 O7 P1 O8 179.4(4) . . . . ?
Mo2 O7 P1 O10 -66.2(5) . . . . ?
Mo1 O7 P1 O10 63.5(5) . . . . ?
Mo3 O8 P1 O9 -173.7(4) . . . . ?
Mo4 O8 P1 O9 56.4(5) . . . . ?
Mo3 O8 P1 O7 -49.0(5) . . . . ?
Mo4 O8 P1 O7 -179.0(4) . . . . ?
Mo3 O8 P1 O10 66.7(5) . . . . ?
Mo4 O8 P1 O10 -63.3(5) . . . . ?
Mo7 O10 P1 O9 57.9(4) . . . . ?
Mo9 O10 P1 O9 -59.6(4) . . . . ?
Mo8 O10 P1 O9 179.7(3) . . . . ?
Mo7 O10 P1 O7 -62.1(4) . . . . ?
Mo9 O10 P1 O7 -179.7(3) . . . . ?
Mo8 O10 P1 O7 59.6(4) . . . . ?
Mo7 O10 P1 O8 178.6(3) . . . . ?
Mo9 O10 P1 O8 61.1(4) . . . . ?
Mo8 O10 P1 O8 -59.6(4) . . . . ?
C131 N1 C111 C112 60.7(12) . . . . ?
C121 N1 C111 C112 -174.3(11) . . . . ?
C141 N1 C111 C112 -56.2(12) . . . . ?
N1 C111 C112 C113 -168.6(10) . . . . ?
C111 C112 C113 C114 -177.0(14) . . . . ?
C131 N1 C121 C122 -54.6(15) . . . . ?
C111 N1 C121 C122 -178.1(12) . . . . ?
C141 N1 C121 C122 63.8(15) . . . . ?
N1 C121 C122 C123 102.1(14) . . . . ?
C121 C122 C123 C124 175.7(12) . . . . ?
C121 N1 C131 C132 -66.2(12) . . . . ?
C111 N1 C131 C132 53.3(12) . . . . ?
C141 N1 C131 C132 172.9(9) . . . . ?
N1 C131 C132 C133 168.3(10) . . . . ?
C131 C132 C133 C134 63.6(13) . . . . ?
C131 N1 C141 C142 179.3(10) . . . . ?
C121 N1 C141 C142 55.5(13) . . . . ?
C111 N1 C141 C142 -59.6(13) . . . . ?
N1 C141 C142 C143 165.1(10) . . . . ?
C141 C142 C143 C144 64.3(15) . . . . ?
